data_7042394
loop_
_publ_author_name
'Fogeron, Thibault'
'Retailleau, Pascal'
'Chamoreau, Lise-Marie'
'Fontecave, Marc'
'Li, Yun'

_publ_section_title
;
 The unusual ring scission of a quinoxaline-pyran-fused dithiolene system
 related to molybdopterin.
;
_journal_issue 13
_journal_name_full 'Dalton transactions (Cambridge, England : 2003)'
_journal_page_first 4161
_journal_page_last 4164
_journal_paper_doi 10.1039/c7dt00377c
_journal_volume 46
_journal_year 2017
_chemical_formula_moiety 'C25 H36 N2 O5 S2'
_chemical_formula_sum 'C25 H36 N2 O5 S2'
_chemical_formula_weight 508.68
_space_group_crystal_system triclinic
_space_group_IT_number 2
_space_group_name_Hall '-P 1'
_space_group_name_H-M_alt 'P -1'
_symmetry_space_group_name_Hall '-P 1'
_symmetry_space_group_name_H-M 'P -1'
_atom_sites_solution_hydrogens mixed
_atom_sites_solution_primary direct
_atom_sites_solution_secondary direct
_audit_creation_method SHELXL-2014/7
_audit_update_record
;
2017-02-24 deposited with the CCDC.
2017-03-02 downloaded from the CCDC.
;
_cell_angle_alpha 66.426(2)
_cell_angle_beta 72.546(2)
_cell_angle_gamma 70.537(2)
_cell_formula_units_Z 2
_cell_length_a 9.8222(5)
_cell_length_b 11.7774(6)
_cell_length_c 13.4213(7)
_cell_measurement_reflns_used 9955
_cell_measurement_temperature 200(2)
_cell_measurement_theta_max 68.94
_cell_measurement_theta_min 3.66
_cell_volume 1316.50(12)
_computing_cell_refinement 'Bruker SAINT'
_computing_data_collection 'Bruker APEX2'
_computing_data_reduction 'Bruker SAINT'
_computing_molecular_graphics 'CAMERON (Betteridge et al., 2003)'
_computing_publication_material 'WinGX publication routines (Farrugia, 2012)'
_computing_structure_refinement 'SHELXL-2014/7 (Sheldrick, 2014)'
_computing_structure_solution 'SIR-2014 (Burla et al., 2014)'
_diffrn_ambient_temperature 200(2)
_diffrn_measured_fraction_theta_full 0.997
_diffrn_measured_fraction_theta_max 0.978
_diffrn_measurement_device_type 'Bruker APEX-II CCD'
_diffrn_measurement_method '\f and \w scans'
_diffrn_radiation_monochromator 'multi layer miror'
_diffrn_radiation_type CuK\a
_diffrn_radiation_wavelength 1.54178
_diffrn_reflns_av_R_equivalents 0.0301
_diffrn_reflns_av_unetI/netI 0.0189
_diffrn_reflns_Laue_measured_fraction_full 0.997
_diffrn_reflns_Laue_measured_fraction_max 0.978
_diffrn_reflns_limit_h_max 11
_diffrn_reflns_limit_h_min -11
_diffrn_reflns_limit_k_max 14
_diffrn_reflns_limit_k_min -14
_diffrn_reflns_limit_l_max 16
_diffrn_reflns_limit_l_min -16
_diffrn_reflns_number 27977
_diffrn_reflns_point_group_measured_fraction_full 0.997
_diffrn_reflns_point_group_measured_fraction_max 0.978
_diffrn_reflns_theta_full 67.679
_diffrn_reflns_theta_max 69.323
_diffrn_reflns_theta_min 3.662
_diffrn_source 'micro focus sealed tube'
_exptl_absorpt_coefficient_mu 2.139
_exptl_absorpt_correction_T_max 0.753
_exptl_absorpt_correction_T_min 0.631
_exptl_absorpt_correction_type multi-scan
_exptl_absorpt_process_details
; 
SADABS, Bruker AXS Inc., Madison, 
Wisconsin, USA. 
;
_exptl_crystal_colour colorless
_exptl_crystal_density_diffrn 1.283
_exptl_crystal_density_method 'not measured'
_exptl_crystal_description needle
_exptl_crystal_F_000 544
_exptl_crystal_size_max 0.31
_exptl_crystal_size_mid 0.09
_exptl_crystal_size_min 0.06
_refine_diff_density_max 0.272
_refine_diff_density_min -0.432
_refine_diff_density_rms 0.041
_refine_ls_extinction_coef 0.0078(5)
_refine_ls_extinction_expression Fc^*^=kFc[1+0.001xFc^2^\l^3^/sin(2\q)]^-1/4^
_refine_ls_extinction_method 'SHELXL-2014/7 (Sheldrick 2014'
_refine_ls_goodness_of_fit_ref 0.912
_refine_ls_hydrogen_treatment mixed
_refine_ls_matrix_type full
_refine_ls_number_parameters 317
_refine_ls_number_reflns 4817
_refine_ls_number_restraints 0
_refine_ls_restrained_S_all 0.912
_refine_ls_R_factor_all 0.0349
_refine_ls_R_factor_gt 0.0330
_refine_ls_shift/su_max 0.000
_refine_ls_shift/su_mean 0.000
_refine_ls_structure_factor_coef Fsqd
_refine_ls_weighting_details 'w=1/[\s^2^(Fo^2^)+(0.0643P)^2^+0.5035P] where P=(Fo^2^+2Fc^2^)/3'
_refine_ls_weighting_scheme calc
_refine_ls_wR_factor_gt 0.0920
_refine_ls_wR_factor_ref 0.0940
_reflns_Friedel_coverage 0.000
_reflns_number_gt 4488
_reflns_number_total 4817
_reflns_threshold_expression 'I > 2\s(I)'
_cod_data_source_file c7dt00377c2.cif
_cod_data_source_block shelx
_cod_depositor_comments 'Adding full bibliography for 7042394--7042397.cif.'
_cod_database_code 7042394
_shelx_shelxl_version_number 2014/7
_shelx_space_group_comment
;
The symmetry employed for this shelxl refinement is uniquely defined
by the following loop, which should always be used as a source of
symmetry information in preference to the above space-group names.
They are only intended as comments.
;

loop_
_space_group_symop_operation_xyz
'x, y, z'
'-x, -y, -z'

loop_
_atom_site_label
_atom_site_type_symbol
_atom_site_fract_x
_atom_site_fract_y
_atom_site_fract_z
_atom_site_U_iso_or_equiv
_atom_site_adp_type
_atom_site_occupancy
_atom_site_site_symmetry_order
_atom_site_calc_flag
_atom_site_refinement_flags_posn
_atom_site_refinement_flags_adp
S1 S -0.04282(4) 0.32240(3) 0.25456(4) 0.04154(13) Uani 1 1 d . .
S2 S 0.14708(4) 0.01906(3) 0.37714(3) 0.02999(12) Uani 1 1 d . .
N1 N 0.39550(12) 0.27995(10) 0.20217(9) 0.0245(2) Uani 1 1 d . .
N2 N 0.51602(12) 0.06203(11) 0.35204(9) 0.0274(2) Uani 1 1 d . .
H2 H 0.566(2) 0.0098(18) 0.4016(15) 0.036(4) Uiso 1 1 d . .
O1 O 0.32167(10) 0.10899(10) 0.48373(7) 0.0323(2) Uani 1 1 d . .
O2 O -0.37169(15) 0.48403(14) 0.15525(11) 0.0595(4) Uani 1 1 d . .
O3 O -0.45217(15) 0.54048(11) 0.30723(10) 0.0502(3) Uani 1 1 d . .
O4 O 0.03150(15) -0.24167(11) 0.25217(10) 0.0504(3) Uani 1 1 d . .
O5 O -0.07182(13) -0.33302(10) 0.42769(9) 0.0405(3) Uani 1 1 d . .
C1 C 0.10995(15) 0.22861(13) 0.18612(12) 0.0307(3) Uani 1 1 d . .
C2 C 0.22416(14) 0.13901(12) 0.25548(10) 0.0247(3) Uani 1 1 d . .
H2A H 0.3044 0.0930 0.2087 0.030 Uiso 1 1 calc R U
C3 C 0.29384(13) 0.21224(12) 0.29297(10) 0.0225(3) Uani 1 1 d . .
H3 H 0.2128 0.2765 0.3215 0.027 Uiso 1 1 calc R U
C4 C 0.52512(14) 0.20268(12) 0.16231(11) 0.0247(3) Uani 1 1 d . .
C5 C 0.60151(16) 0.23315(14) 0.05230(11) 0.0309(3) Uani 1 1 d . .
H5 H 0.5614 0.3087 -0.0024 0.037 Uiso 1 1 calc R U
C6 C 0.73530(17) 0.15373(15) 0.02264(12) 0.0369(3) Uani 1 1 d . .
H6 H 0.7865 0.1760 -0.0521 0.044 Uiso 1 1 calc R U
C7 C 0.79514(16) 0.04226(15) 0.10068(13) 0.0375(3) Uani 1 1 d . .
H7 H 0.8871 -0.0112 0.0797 0.045 Uiso 1 1 calc R U
C8 C 0.71960(15) 0.00930(14) 0.20981(12) 0.0322(3) Uani 1 1 d . .
H8 H 0.7590 -0.0677 0.2635 0.039 Uiso 1 1 calc R U
C9 C 0.58678(14) 0.08891(13) 0.24017(11) 0.0254(3) Uani 1 1 d . .
C10 C 0.37797(14) 0.12311(12) 0.38524(10) 0.0247(3) Uani 1 1 d . .
C11 C 0.33981(15) 0.40896(12) 0.12841(11) 0.0285(3) Uani 1 1 d . .
H11A H 0.2862 0.4033 0.0794 0.034 Uiso 1 1 calc R U
H11B H 0.4241 0.4456 0.0810 0.034 Uiso 1 1 calc R U
C12 C 0.23858(17) 0.49695(14) 0.19084(13) 0.0364(3) Uani 1 1 d . .
H12A H 0.1458 0.4709 0.2259 0.055 Uiso 1 1 calc R U
H12B H 0.2190 0.5848 0.1393 0.055 Uiso 1 1 calc R U
H12C H 0.2852 0.4924 0.2479 0.055 Uiso 1 1 calc R U
C13 C 0.1229(2) 0.23964(16) 0.08039(13) 0.0436(4) Uani 1 1 d . .
C14 C 0.2527(3) 0.1608(2) 0.02257(15) 0.0642(6) Uani 1 1 d . .
H14A H 0.3436 0.1799 0.0203 0.096 Uiso 1 1 calc R U
H14B H 0.2408 0.1814 -0.0532 0.096 Uiso 1 1 calc R U
H14C H 0.2580 0.0698 0.0631 0.096 Uiso 1 1 calc R U
C15 C 0.0119(3) 0.3312(2) 0.00954(18) 0.0711(7) Uani 1 1 d . .
H15A H -0.0685 0.3781 0.0531 0.107 Uiso 1 1 calc R U
H15B H -0.0276 0.2834 -0.0157 0.107 Uiso 1 1 calc R U
H15C H 0.0597 0.3917 -0.0548 0.107 Uiso 1 1 calc R U
C16 C -0.19172(17) 0.24779(16) 0.28145(17) 0.0468(4) Uani 1 1 d . .
H16A H -0.2028 0.2452 0.2115 0.056 Uiso 1 1 calc R U
H16B H -0.1695 0.1591 0.3332 0.056 Uiso 1 1 calc R U
C17 C -0.33297(18) 0.32566(16) 0.33182(15) 0.0427(4) Uani 1 1 d . .
H17A H -0.4111 0.2792 0.3567 0.051 Uiso 1 1 calc R U
H17B H -0.3171 0.3337 0.3979 0.051 Uiso 1 1 calc R U
C18 C -0.38465(16) 0.45706(16) 0.25296(14) 0.0381(3) Uani 1 1 d . .
C19 C -0.5154(3) 0.67045(19) 0.2411(2) 0.0668(6) Uani 1 1 d . .
H19A H -0.4631 0.6880 0.1630 0.080 Uiso 1 1 calc R U
H19B H -0.6204 0.6806 0.2435 0.080 Uiso 1 1 calc R U
C20 C -0.5019(3) 0.7598(2) 0.2853(3) 0.0778(7) Uani 1 1 d . .
H20A H -0.5514 0.7404 0.3632 0.117 Uiso 1 1 calc R U
H20B H -0.5476 0.8471 0.2428 0.117 Uiso 1 1 calc R U
H20C H -0.3975 0.7521 0.2795 0.117 Uiso 1 1 calc R U
C21 C 0.10217(16) -0.06409(13) 0.30806(12) 0.0322(3) Uani 1 1 d . .
H21A H 0.0282 -0.0052 0.2621 0.039 Uiso 1 1 calc R U
H21B H 0.1914 -0.0970 0.2592 0.039 Uiso 1 1 calc R U
C22 C 0.04115(18) -0.17364(15) 0.39610(13) 0.0377(3) Uani 1 1 d . .
H22A H 0.1149 -0.2297 0.4431 0.045 Uiso 1 1 calc R U
H22B H -0.0480 -0.1391 0.4440 0.045 Uiso 1 1 calc R U
C23 C 0.00263(15) -0.25161(13) 0.34818(12) 0.0308(3) Uani 1 1 d . .
C24 C -0.12611(19) -0.41100(16) 0.39554(14) 0.0409(4) Uani 1 1 d . .
H24A H -0.0475 -0.4869 0.3866 0.049 Uiso 1 1 calc R U
H24B H -0.1606 -0.3615 0.3246 0.049 Uiso 1 1 calc R U
C25 C -0.2511(2) -0.4507(2) 0.48680(16) 0.0520(4) Uani 1 1 d . .
H25A H -0.2147 -0.5012 0.5560 0.078 Uiso 1 1 calc R U
H25B H -0.2935 -0.5023 0.4680 0.078 Uiso 1 1 calc R U
H25C H -0.3266 -0.3746 0.4960 0.078 Uiso 1 1 calc R U

loop_
_atom_site_aniso_label
_atom_site_aniso_U_11
_atom_site_aniso_U_22
_atom_site_aniso_U_33
_atom_site_aniso_U_23
_atom_site_aniso_U_13
_atom_site_aniso_U_12
S1 0.0284(2) 0.0294(2) 0.0741(3) -0.01745(18) -0.02311(18) -0.00390(14)
S2 0.03317(19) 0.02715(19) 0.02767(19) -0.00273(13) -0.00319(13) -0.01522(14)
N1 0.0228(5) 0.0226(5) 0.0233(5) -0.0013(4) -0.0038(4) -0.0080(4)
N2 0.0227(5) 0.0292(6) 0.0236(5) -0.0028(5) -0.0067(4) -0.0037(5)
O1 0.0275(5) 0.0389(6) 0.0213(5) -0.0045(4) -0.0053(4) -0.0034(4)
O2 0.0532(8) 0.0728(9) 0.0472(7) -0.0241(7) -0.0193(6) 0.0050(7)
O3 0.0604(8) 0.0375(6) 0.0468(7) -0.0150(5) -0.0120(6) -0.0017(5)
O4 0.0708(8) 0.0448(7) 0.0388(6) -0.0182(5) 0.0075(6) -0.0288(6)
O5 0.0517(7) 0.0411(6) 0.0368(6) -0.0108(5) -0.0030(5) -0.0288(5)
C1 0.0311(7) 0.0270(7) 0.0357(7) -0.0016(6) -0.0130(6) -0.0145(6)
C2 0.0242(6) 0.0248(6) 0.0234(6) -0.0038(5) -0.0037(5) -0.0098(5)
C3 0.0204(6) 0.0224(6) 0.0211(6) -0.0028(5) -0.0041(5) -0.0064(5)
C4 0.0233(6) 0.0263(6) 0.0268(6) -0.0076(5) -0.0036(5) -0.0117(5)
C5 0.0345(7) 0.0324(7) 0.0259(7) -0.0065(6) -0.0014(5) -0.0161(6)
C6 0.0384(8) 0.0421(8) 0.0317(7) -0.0155(6) 0.0065(6) -0.0194(7)
C7 0.0288(7) 0.0403(8) 0.0438(8) -0.0220(7) 0.0043(6) -0.0092(6)
C8 0.0272(7) 0.0303(7) 0.0380(8) -0.0116(6) -0.0055(6) -0.0061(6)
C9 0.0233(6) 0.0282(7) 0.0259(6) -0.0079(5) -0.0036(5) -0.0101(5)
C10 0.0237(6) 0.0244(6) 0.0238(6) -0.0031(5) -0.0060(5) -0.0081(5)
C11 0.0318(7) 0.0236(6) 0.0261(6) 0.0010(5) -0.0087(5) -0.0104(5)
C12 0.0349(8) 0.0245(7) 0.0427(8) -0.0049(6) -0.0062(6) -0.0071(6)
C13 0.0593(10) 0.0447(9) 0.0359(8) 0.0026(7) -0.0208(7) -0.0333(8)
C14 0.0867(15) 0.0941(16) 0.0313(9) -0.0229(10) -0.0022(9) -0.0516(13)
C15 0.1052(18) 0.0621(12) 0.0608(12) 0.0151(10) -0.0576(13) -0.0457(13)
C16 0.0303(8) 0.0372(8) 0.0811(12) -0.0236(8) -0.0162(8) -0.0089(6)
C17 0.0339(8) 0.0397(9) 0.0579(10) -0.0161(8) -0.0125(7) -0.0103(7)
C18 0.0252(7) 0.0447(9) 0.0478(9) -0.0179(7) -0.0093(6) -0.0076(6)
C19 0.0816(15) 0.0390(10) 0.0723(14) -0.0125(9) -0.0295(12) 0.0000(10)
C20 0.0671(14) 0.0465(11) 0.129(2) -0.0341(13) -0.0441(14) 0.0032(10)
C21 0.0323(7) 0.0275(7) 0.0362(7) -0.0078(6) -0.0053(6) -0.0111(6)
C22 0.0440(8) 0.0341(8) 0.0367(8) -0.0089(6) -0.0023(6) -0.0200(7)
C23 0.0275(7) 0.0229(6) 0.0362(8) -0.0077(6) -0.0018(6) -0.0057(5)
C24 0.0466(9) 0.0417(9) 0.0448(9) -0.0173(7) -0.0059(7) -0.0224(7)
C25 0.0507(10) 0.0611(11) 0.0537(10) -0.0171(9) -0.0048(8) -0.0327(9)

loop_
_atom_type_symbol
_atom_type_description
_atom_type_scat_dispersion_real
_atom_type_scat_dispersion_imag
_atom_type_scat_source
C C 0.0181 0.0091 'International Tables Vol C Tables 4.2.6.8 and 6.1.1.4'
H H 0.0000 0.0000 'International Tables Vol C Tables 4.2.6.8 and 6.1.1.4'
N N 0.0311 0.0180 'International Tables Vol C Tables 4.2.6.8 and 6.1.1.4'
O O 0.0492 0.0322 'International Tables Vol C Tables 4.2.6.8 and 6.1.1.4'
S S 0.3331 0.5567 'International Tables Vol C Tables 4.2.6.8 and 6.1.1.4'

loop_
_geom_angle_atom_site_label_1
_geom_angle_atom_site_label_2
_geom_angle_atom_site_label_3
_geom_angle
C1 S1 C16 102.89(7)
C21 S2 C2 99.32(6)
C4 N1 C3 115.56(10)
C4 N1 C11 119.05(10)
C3 N1 C11 120.15(10)
C10 N2 C9 123.18(11)
C10 N2 H2 118.0(12)
C9 N2 H2 118.6(12)
C18 O3 C19 116.40(15)
C23 O5 C24 117.88(12)
C13 C1 C2 123.00(14)
C13 C1 S1 122.07(12)
C2 C1 S1 114.91(10)
C1 C2 C3 111.91(10)
C1 C2 S2 111.63(9)
C3 C2 S2 109.59(8)
C1 C2 H2A 107.8
C3 C2 H2A 107.8
S2 C2 H2A 107.8
N1 C3 C10 107.66(10)
N1 C3 C2 112.43(10)
C10 C3 C2 111.77(10)
N1 C3 H3 108.3
C10 C3 H3 108.3
C2 C3 H3 108.3
N1 C4 C5 124.98(12)
N1 C4 C9 116.95(11)
C5 C4 C9 117.99(12)
C6 C5 C4 120.45(13)
C6 C5 H5 119.8
C4 C5 H5 119.8
C7 C6 C5 120.81(13)
C7 C6 H6 119.6
C5 C6 H6 119.6
C6 C7 C8 119.53(13)
C6 C7 H7 120.2
C8 C7 H7 120.2
C9 C8 C7 119.91(14)
C9 C8 H8 120.0
C7 C8 H8 120.0
C8 C9 C4 121.29(12)
C8 C9 N2 120.24(12)
C4 C9 N2 118.30(12)
O1 C10 N2 122.92(12)
O1 C10 C3 121.67(11)
N2 C10 C3 115.41(11)
N1 C11 C12 112.68(11)
N1 C11 H11A 109.1
C12 C11 H11A 109.1
N1 C11 H11B 109.1
C12 C11 H11B 109.1
H11A C11 H11B 107.8
C11 C12 H12A 109.5
C11 C12 H12B 109.5
H12A C12 H12B 109.5
C11 C12 H12C 109.5
H12A C12 H12C 109.5
H12B C12 H12C 109.5
C1 C13 C15 123.45(19)
C1 C13 C14 121.92(16)
C15 C13 C14 114.63(17)
C13 C14 H14A 109.5
C13 C14 H14B 109.5
H14A C14 H14B 109.5
C13 C14 H14C 109.5
H14A C14 H14C 109.5
H14B C14 H14C 109.5
C13 C15 H15A 109.5
C13 C15 H15B 109.5
H15A C15 H15B 109.5
C13 C15 H15C 109.5
H15A C15 H15C 109.5
H15B C15 H15C 109.5
C17 C16 S1 108.39(11)
C17 C16 H16A 110.0
S1 C16 H16A 110.0
C17 C16 H16B 110.0
S1 C16 H16B 110.0
H16A C16 H16B 108.4
C18 C17 C16 113.34(15)
C18 C17 H17A 108.9
C16 C17 H17A 108.9
C18 C17 H17B 108.9
C16 C17 H17B 108.9
H17A C17 H17B 107.7
O2 C18 O3 123.87(16)
O2 C18 C17 125.32(16)
O3 C18 C17 110.78(14)
C20 C19 O3 109.16(18)
C20 C19 H19A 109.8
O3 C19 H19A 109.8
C20 C19 H19B 109.8
O3 C19 H19B 109.8
H19A C19 H19B 108.3
C19 C20 H20A 109.5
C19 C20 H20B 109.5
H20A C20 H20B 109.5
C19 C20 H20C 109.5
H20A C20 H20C 109.5
H20B C20 H20C 109.5
C22 C21 S2 107.94(10)
C22 C21 H21A 110.1
S2 C21 H21A 110.1
C22 C21 H21B 110.1
S2 C21 H21B 110.1
H21A C21 H21B 108.4
C23 C22 C21 112.73(12)
C23 C22 H22A 109.0
C21 C22 H22A 109.0
C23 C22 H22B 109.0
C21 C22 H22B 109.0
H22A C22 H22B 107.8
O4 C23 O5 124.16(14)
O4 C23 C22 125.62(13)
O5 C23 C22 110.21(12)
O5 C24 C25 106.27(13)
O5 C24 H24A 110.5
C25 C24 H24A 110.5
O5 C24 H24B 110.5
C25 C24 H24B 110.5
H24A C24 H24B 108.7
C24 C25 H25A 109.5
C24 C25 H25B 109.5
H25A C25 H25B 109.5
C24 C25 H25C 109.5
H25A C25 H25C 109.5
H25B C25 H25C 109.5

loop_
_geom_bond_atom_site_label_1
_geom_bond_atom_site_label_2
_geom_bond_distance
S1 C1 1.7876(16)
S1 C16 1.8241(16)
S2 C21 1.8090(15)
S2 C2 1.8334(13)
N1 C4 1.3943(17)
N1 C3 1.4635(15)
N1 C11 1.4682(16)
N2 C10 1.3411(17)
N2 C9 1.4065(17)
N2 H2 0.852(19)
O1 C10 1.2360(16)
O2 C18 1.196(2)
O3 C18 1.336(2)
O3 C19 1.458(2)
O4 C23 1.1986(18)
O5 C23 1.3318(17)
O5 C24 1.4476(18)
C1 C13 1.342(2)
C1 C2 1.5133(18)
C2 C3 1.5532(17)
C2 H2A 1.0000
C3 C10 1.5213(17)
C3 H3 1.0000
C4 C5 1.4009(18)
C4 C9 1.4047(19)
C5 C6 1.387(2)
C5 H5 0.9500
C6 C7 1.386(2)
C6 H6 0.9500
C7 C8 1.390(2)
C7 H7 0.9500
C8 C9 1.3851(19)
C8 H8 0.9500
C11 C12 1.508(2)
C11 H11A 0.9900
C11 H11B 0.9900
C12 H12A 0.9800
C12 H12B 0.9800
C12 H12C 0.9800
C13 C15 1.508(3)
C13 C14 1.512(3)
C14 H14A 0.9800
C14 H14B 0.9800
C14 H14C 0.9800
C15 H15A 0.9800
C15 H15B 0.9800
C15 H15C 0.9800
C16 C17 1.519(2)
C16 H16A 0.9900
C16 H16B 0.9900
C17 C18 1.504(2)
C17 H17A 0.9900
C17 H17B 0.9900
C19 C20 1.455(3)
C19 H19A 0.9900
C19 H19B 0.9900
C20 H20A 0.9800
C20 H20B 0.9800
C20 H20C 0.9800
C21 C22 1.5136(19)
C21 H21A 0.9900
C21 H21B 0.9900
C22 C23 1.500(2)
C22 H22A 0.9900
C22 H22B 0.9900
C24 C25 1.499(2)
C24 H24A 0.9900
C24 H24B 0.9900
C25 H25A 0.9800
C25 H25B 0.9800
C25 H25C 0.9800
